data_9004266
loop_
_publ_author_name
'Basso, R.'
'Lucchetti, G.'
'Zefiro, L.'
'Palenzona, A.'

_publ_section_title
;
 Mozartite, CaMn(OH)SiO4, a new mineral species from the Cerchiara Mine,
 Northern Apennines, Italy
;
_journal_name_full 'The Canadian Mineralogist'
_journal_page_first 331
_journal_page_last 336
_journal_volume 31
_journal_year 1993
_chemical_compound_source 'Cerchiara Mine, Northern Apennines, Italy'
_chemical_formula_sum 'Al0.06 Ca Mn0.94 O5 Si'
_chemical_name_mineral Mozartite
_space_group_IT_number 19
_symmetry_space_group_name_Hall 'P 2ac 2ab'
_symmetry_space_group_name_H-M 'P 21 21 21'
_cell_angle_alpha 90
_cell_angle_beta 90
_cell_angle_gamma 90
_cell_length_a 5.838
_cell_length_b 7.224
_cell_length_c 8.690
_cell_formula_units_Z 4
_cell_volume 366.490
_database_code_amcsd 0005299
_exptl_crystal_density_diffrn 3.651
_cod_original_formula_sum 'Ca (Mn.94 Al.06) Si O5'
_cod_database_code 9004266

loop_
_space_group_symop_operation_xyz
x,y,z
-x,1/2+y,1/2-z
1/2+x,1/2-y,-z
1/2-x,-y,1/2+z

loop_
_atom_site_label
_atom_site_fract_x
_atom_site_fract_y
_atom_site_fract_z
_atom_site_occupancy
_atom_site_U_iso_or_equiv
Ca 0.02160 0.37480 0.67410 1.00000 0.00720
Mn 0.74680 0.25700 0.99640 0.94000 0.00430
Al 0.74680 0.25700 0.99640 0.06000 0.00430
Si 0.51030 0.63070 0.81640 1.00000 0.00540
O1 0.49130 0.45340 0.93360 1.00000 0.00600
O2 0.57160 0.79950 0.93970 1.00000 0.00850
O3 0.27290 0.65860 0.72180 1.00000 0.00620
O4 0.73880 0.62340 0.70680 1.00000 0.00700
O5 0.00330 0.39430 0.94140 1.00000 0.00560

loop_
_cod_related_entry_id
_cod_related_entry_database
_cod_related_entry_code
1 AMCSD 0005299
